data_2237095
loop_
_publ_author_name
'Yan, Biao'
'Li, Hong-Ya'
'Zhao, Ning-Ning'
'Li, Jie'
'Ma, Hai-Xia'

_publ_section_title
;
 3,3-Dinitroazetidinium chloride
;
_journal_coeditor_code ZQ2187
_journal_issue 12
_journal_name_full 'Acta Crystallographica Section E'
_journal_page_first o3376
_journal_paper_doi 10.1107/S1600536812046302
_journal_volume 68
_journal_year 2012
_chemical_formula_iupac 'C3 H6 N3 O4 +, Cl -'
_chemical_formula_moiety 'C3 H6 N3 O4 +, Cl -'
_chemical_formula_sum 'C3 H6 Cl N3 O4'
_chemical_formula_weight 183.56
_chemical_name_systematic
;
3,3-Dinitroazetidinium chloride
;
_space_group_IT_number 36
_symmetry_cell_setting orthorhombic
_symmetry_space_group_name_Hall 'C 2c -2'
_symmetry_space_group_name_H-M 'C m c 21'
_atom_sites_solution_hydrogens geom
_atom_sites_solution_primary direct
_atom_sites_solution_secondary difmap
_audit_creation_method SHELXL-97
_cell_angle_alpha 90
_cell_angle_beta 90
_cell_angle_gamma 90
_cell_formula_units_Z 4
_cell_length_a 6.6807(17)
_cell_length_b 10.4409(17)
_cell_length_c 9.9707(19)
_cell_measurement_temperature 293(2)
_cell_volume 695.5(2)
_computing_cell_refinement 'SAINT (Bruker, 2003)'
_computing_data_collection 'APEX2 (Bruker, 2003)'
_computing_data_reduction 'SAINT (Bruker, 2003)'
_computing_molecular_graphics 'SHELXTL (Sheldrick, 2008)'
_computing_publication_material 'SHELXTL (Sheldrick, 2008)'
_computing_structure_refinement 'SHELXL97 (Sheldrick, 2008)'
_computing_structure_solution 'SHELXS97 (Sheldrick, 2008)'
_diffrn_ambient_temperature 293(2)
_diffrn_measured_fraction_theta_full 0.964
_diffrn_measured_fraction_theta_max 0.964
_diffrn_measurement_device_type 'Bruker SMART APEXII CCD area-detector'
_diffrn_measurement_method 'phi and omega scans'
_diffrn_radiation_monochromator graphite
_diffrn_radiation_source 'fine-focus sealed tube'
_diffrn_radiation_type MoK\a
_diffrn_radiation_wavelength 0.71073
_diffrn_reflns_av_R_equivalents 0.0185
_diffrn_reflns_av_sigmaI/netI 0.0194
_diffrn_reflns_limit_h_max 8
_diffrn_reflns_limit_h_min -8
_diffrn_reflns_limit_k_max 12
_diffrn_reflns_limit_k_min -13
_diffrn_reflns_limit_l_max 13
_diffrn_reflns_limit_l_min -11
_diffrn_reflns_number 1968
_diffrn_reflns_theta_full 27.89
_diffrn_reflns_theta_max 27.89
_diffrn_reflns_theta_min 3.62
_diffrn_standards_decay_% 0
_diffrn_standards_interval_count 0
_diffrn_standards_interval_time 0
_diffrn_standards_number 0
_exptl_absorpt_coefficient_mu 0.521
_exptl_absorpt_correction_T_max 0.860
_exptl_absorpt_correction_T_min 0.839
_exptl_absorpt_correction_type multi-scan
_exptl_absorpt_process_details '(SADABS; Sheldrick, 2000)'
_exptl_crystal_colour colourless
_exptl_crystal_density_diffrn 1.753
_exptl_crystal_density_method 'not measured'
_exptl_crystal_description block
_exptl_crystal_F_000 376
_exptl_crystal_size_max 0.35
_exptl_crystal_size_mid 0.34
_exptl_crystal_size_min 0.30
_refine_diff_density_max 0.182
_refine_diff_density_min -0.162
_refine_ls_abs_structure_details 'Flack (1983), 252 Friedel pairs'
_refine_ls_abs_structure_Flack 0.09(7)
_refine_ls_extinction_coef 0.227(9)
_refine_ls_extinction_expression Fc^*^=kFc[1+0.001xFc^2^\l^3^/sin(2\q)]^-1/4^
_refine_ls_extinction_method 'SHELXL97 (Sheldrick, 2008)'
_refine_ls_goodness_of_fit_ref 1.099
_refine_ls_hydrogen_treatment constr
_refine_ls_matrix_type full
_refine_ls_number_parameters 62
_refine_ls_number_reflns 708
_refine_ls_number_restraints 1
_refine_ls_restrained_S_all 1.099
_refine_ls_R_factor_all 0.0212
_refine_ls_R_factor_gt 0.0210
_refine_ls_shift/su_max 0.000
_refine_ls_shift/su_mean 0.000
_refine_ls_structure_factor_coef Fsqd
_refine_ls_weighting_details 'w=1/[\s^2^(Fo^2^)+(0.0313P)^2^+0.1990P] where P=(Fo^2^+2Fc^2^)/3'
_refine_ls_weighting_scheme calc
_refine_ls_wR_factor_gt 0.0547
_refine_ls_wR_factor_ref 0.0549
_reflns_number_gt 696
_reflns_number_total 708
_reflns_threshold_expression I>2sigma(I)
_cod_data_source_file zq2187.cif
_cod_data_source_block I
_cod_database_code 2237095
_cod_database_fobs_code 2237095

loop_
_symmetry_equiv_pos_as_xyz
'x, y, z'
'-x, -y, z+1/2'
'x, -y, z+1/2'
'-x, y, z'
'x+1/2, y+1/2, z'
'-x+1/2, -y+1/2, z+1/2'
'x+1/2, -y+1/2, z+1/2'
'-x+1/2, y+1/2, z'

loop_
_atom_site_type_symbol
_atom_site_label
_atom_site_fract_x
_atom_site_fract_y
_atom_site_fract_z
_atom_site_U_iso_or_equiv
_atom_site_adp_type
_atom_site_calc_flag
_atom_site_refinement_flags
_atom_site_occupancy
_atom_site_symmetry_multiplicity
Cl Cl 0.0000 0.34257(4) 0.24339(6) 0.03211(19) Uani d S 1 2
N N2 0.0000 0.14030(15) 0.5026(2) 0.0277(4) Uani d S 1 2
O O3 0.0000 0.07128(19) 0.7449(3) 0.0571(6) Uani d S 1 2
C C1 0.1613(2) 0.35120(12) 0.57848(17) 0.0255(3) Uani d . 1 1
H H1A 0.2305 0.3773 0.6596 0.031 Uiso calc R 1 1
H H1B 0.2557 0.3293 0.5081 0.031 Uiso calc R 1 1
N N3 0.0000 0.1881(2) 0.7388(3) 0.0354(4) Uani d S 1 2
N N1 0.0000 0.44299(15) 0.5346(2) 0.0269(4) Uani d S 1 2
H H1C 0.0000 0.4581 0.4457 0.032 Uiso calc SR 1 2
H H1D 0.0000 0.5170 0.5808 0.032 Uiso calc SR 1 2
O O4 0.0000 0.2614(3) 0.8318(2) 0.0536(6) Uani d S 1 2
O O1 0.16253(18) 0.10036(10) 0.46749(16) 0.0425(4) Uani d . 1 1
C C2 0.0000 0.24966(18) 0.6017(2) 0.0217(4) Uani d S 1 2

loop_
_atom_site_aniso_label
_atom_site_aniso_U_11
_atom_site_aniso_U_22
_atom_site_aniso_U_33
_atom_site_aniso_U_12
_atom_site_aniso_U_13
_atom_site_aniso_U_23
Cl 0.0359(3) 0.0347(3) 0.0258(3) 0.000 0.000 0.0048(3)
N2 0.0314(9) 0.0207(8) 0.0309(11) 0.000 0.000 0.0002(7)
O3 0.0562(12) 0.0522(10) 0.0629(14) 0.000 0.000 0.0373(12)
C1 0.0226(7) 0.0236(7) 0.0304(8) -0.0015(5) 0.0008(6) -0.0013(5)
N3 0.0232(8) 0.0556(11) 0.0273(9) 0.000 0.000 0.0133(13)
N1 0.0323(10) 0.0202(7) 0.0283(9) 0.000 0.000 -0.0012(7)
O4 0.0463(12) 0.0904(16) 0.0240(9) 0.000 0.000 -0.0017(9)
O1 0.0365(7) 0.0362(6) 0.0549(9) 0.0117(4) -0.0002(7) -0.0136(6)
C2 0.0218(9) 0.0215(9) 0.0217(11) 0.000 0.000 0.0007(7)

loop_
_atom_type_symbol
_atom_type_description
_atom_type_scat_dispersion_real
_atom_type_scat_dispersion_imag
_atom_type_scat_source
C C 0.0033 0.0016 'International Tables Vol C Tables 4.2.6.8 and 6.1.1.4'
H H 0.0000 0.0000 'International Tables Vol C Tables 4.2.6.8 and 6.1.1.4'
N N 0.0061 0.0033 'International Tables Vol C Tables 4.2.6.8 and 6.1.1.4'
O O 0.0106 0.0060 'International Tables Vol C Tables 4.2.6.8 and 6.1.1.4'
Cl Cl 0.1484 0.1585 'International Tables Vol C Tables 4.2.6.8 and 6.1.1.4'

loop_
_geom_angle_atom_site_label_1
_geom_angle_atom_site_label_2
_geom_angle_atom_site_label_3
_geom_angle_site_symmetry_1
_geom_angle_site_symmetry_3
_geom_angle
O1 N2 O1 4 . 126.74(19)
O1 N2 C2 4 . 116.63(9)
O1 N2 C2 . . 116.63(9)
N1 C1 C2 . . 88.89(11)
N1 C1 H1A . . 113.8
C2 C1 H1A . . 113.8
N1 C1 H1B . . 113.8
C2 C1 H1B . . 113.8
H1A C1 H1B . . 111.1
O4 N3 O3 . . 126.7(3)
O4 N3 C2 . . 115.2(2)
O3 N3 C2 . . 118.0(3)
C1 N1 C1 . 4 91.30(15)
C1 N1 H1C . . 113.4
C1 N1 H1D . . 113.4
H1C N1 H1D . . 110.7
N2 C2 N3 . . 105.67(17)
N2 C2 C1 . . 115.17(13)
N3 C2 C1 . . 115.58(13)
C1 C2 C1 . 4 89.62(15)

loop_
_geom_bond_atom_site_label_1
_geom_bond_atom_site_label_2
_geom_bond_site_symmetry_2
_geom_bond_distance
N2 O1 4 1.2147(14)
N2 O1 . 1.2147(14)
N2 C2 . 1.510(3)
O3 N3 . 1.221(3)
C1 N1 . 1.5073(18)
C1 C2 . 1.5294(19)
C1 H1A . 0.9700
C1 H1B . 0.9700
N3 O4 . 1.203(4)
N3 C2 . 1.511(3)
N1 C1 4 1.5073(19)
N1 H1C . 0.9000
N1 H1D . 0.9000
C2 C1 4 1.5294(19)

loop_
_geom_hbond_atom_site_label_D
_geom_hbond_atom_site_label_H
_geom_hbond_atom_site_label_A
_geom_hbond_site_symmetry_A
_geom_hbond_distance_DH
_geom_hbond_distance_HA
_geom_hbond_distance_DA
_geom_hbond_angle_DHA
_geom_hbond_publ_flag
N1 H1C Cl . 0.90 2.35 3.087(2) 139 y
N1 H1D Cl 2_565 0.90 2.19 3.0575(19) 163 y
C1 H1B O1 . 0.97 2.50 2.8432(19) 100 ?
C1 H1B O4 7_554 0.97 2.58 3.543(2) 172 y

loop_
_geom_torsion_atom_site_label_1
_geom_torsion_atom_site_label_2
_geom_torsion_atom_site_label_3
_geom_torsion_atom_site_label_4
_geom_torsion_site_symmetry_1
_geom_torsion_site_symmetry_4
_geom_torsion
C2 C1 N1 C1 . 4 8.66(17)
O1 N2 C2 N3 4 . 89.58(16)
O1 N2 C2 N3 . . -89.58(16)
O1 N2 C2 C1 4 . -141.56(16)
O1 N2 C2 C1 . . 39.3(2)
O1 N2 C2 C1 4 4 -39.3(2)
O1 N2 C2 C1 . 4 141.56(16)
O4 N3 C2 N2 . . 180.0
O3 N3 C2 N2 . . 0.0
O4 N3 C2 C1 . . 51.39(11)
O3 N3 C2 C1 . . -128.61(11)
O4 N3 C2 C1 . 4 -51.39(11)
O3 N3 C2 C1 . 4 128.61(11)
N1 C1 C2 N2 . . 109.30(15)
N1 C1 C2 N3 . . -126.93(15)
N1 C1 C2 C1 . 4 -8.53(17)
